data_2003407
loop_
_publ_author_name
'Ng, S. W.'

_publ_section_title
;
 Triphenyltin Iodide
;
_journal_issue 4
_journal_name_full 'Acta Crystallographica Section C'
_journal_page_first 629
_journal_page_last 631
_journal_paper_doi 10.1107/S0108270194012400
_journal_volume 51
_journal_year 1995
_chemical_formula_moiety 'C18 H15 I1 Sn1'
_chemical_formula_sum 'C18 H15 I Sn'
_chemical_formula_weight 476.91
_space_group_IT_number 2
_symmetry_cell_setting triclinic
_symmetry_space_group_name_Hall '-P 1'
_symmetry_space_group_name_H-M 'P -1'
_atom_type_scat_source IntTabIV
_cell_angle_alpha 81.581(9)
_cell_angle_beta 77.02(1)
_cell_angle_gamma 72.97(1)
_cell_formula_units_Z 2
_cell_length_a 9.6093(9)
_cell_length_b 9.606(1)
_cell_length_c 10.118(1)
_cell_measurement_reflns_used 25
_cell_measurement_temperature 300
_cell_measurement_theta_max 12
_cell_measurement_theta_min 10
_cell_volume 866.93(16)
_diffrn_measurement_device 'Enraf-Nonius CAD-4'
_diffrn_measurement_method \w/2\q
_diffrn_radiation_type MoK\a
_diffrn_radiation_wavelength 0.71073
_diffrn_reflns_av_R_equivalents 0.009
_diffrn_reflns_limit_h_max 11
_diffrn_reflns_limit_h_min 0
_diffrn_reflns_limit_k_max 11
_diffrn_reflns_limit_k_min -10
_diffrn_reflns_limit_l_max 12
_diffrn_reflns_limit_l_min -11
_diffrn_reflns_number 3250
_diffrn_reflns_theta_max 25
_diffrn_standards_decay_% 0
_diffrn_standards_interval_time 60
_diffrn_standards_number 3
_exptl_absorpt_coefficient_mu 3.230
_exptl_absorpt_correction_T_max 0.9994
_exptl_absorpt_correction_T_min 0.9433
_exptl_absorpt_correction_type ' semi-empirical (North, Phillips & Mathews, 1968)'
_exptl_crystal_colour colorless
_exptl_crystal_density_diffrn 1.827
_exptl_crystal_description irregular
_exptl_crystal_size_max 0.28
_exptl_crystal_size_mid 0.22
_exptl_crystal_size_min 0.14
_exptl_crystal_size_rad 0.13
_refine_diff_density_max 0.70(5)
_refine_diff_density_min -0.14(5)
_refine_ls_extinction_method none
_refine_ls_goodness_of_fit_obs 0.403
_refine_ls_hydrogen_treatment 'H atoms refined isotropically'
_refine_ls_number_parameters 241
_refine_ls_number_reflns 2326
_refine_ls_R_factor_obs 0.028
_refine_ls_shift/esd_max 0.01
_refine_ls_structure_factor_coef F
_refine_ls_weighting_details 'w = 1/[\s^2^(F) + 0.0004F^2^ + 1]'
_refine_ls_weighting_scheme calc
_refine_ls_wR_factor_obs 0.030
_reflns_number_observed 2326
_reflns_number_total 3053
_reflns_observed_criterion I>3\s(I)
_cod_data_source_file ta1013.cif
_cod_data_source_block ta1013a
_cod_depositor_comments
;
The following automatic conversions were performed:

'_refine_ls_weighting_scheme' value 'w = 1/[\s^2^(F) + 0.0004F^2^ +
1]' was changed to 'calc'. New tag '_refine_ls_weighting_details' was
created. The value of the new tag was set to 'w = 1/[\s^2^(F) +
0.0004F^2^ + 1]'.

Automatic conversion script
Id: cif_fix_values 3143 2015-03-26 13:38:13Z robertas 
;
_cod_original_cell_volume 866.9(2)
_cod_original_formula_sum 'C18 H15 I1 Sn1'
_cod_database_code 2003407

loop_
_symmetry_equiv_pos_as_xyz
x,y,z
-x,-y,-z

loop_
_atom_site_label
_atom_site_fract_x
_atom_site_fract_y
_atom_site_fract_z
_atom_site_B_iso_or_equiv
I .74887(6) .64772(5) .92321(5) 7.49(1)
Sn .61920(4) .82667(4) .72634(4) 4.567(8)
C1 .3866(6) .8640(5) .7915(5) 4.7(1)
C2 .2928(7) 1.0029(6) .7784(6) 6.0(2)
C3 .1419(7) 1.0236(8) .8091(7) 7.5(2)
C4 .0806(7) .9109(7) .8538(6) 6.8(2)
C5 .1717(7) .7735(7) .8701(7) 7.5(2)
C6 .3235(7) .7501(6) .8391(7) 6.4(2)
C7 .6902(5) 1.0191(5) .7010(5) 4.5(1)
C8 .7620(6) 1.0636(6) .5747(6) 5.6(1)
C9 .8005(6) 1.1935(6) .5497(7) 6.7(2)
C10 .7689(7) 1.2792(6) .6541(8) 7.4(2)
C11 .6998(7) 1.2377(6) .7815(7) 7.3(2)
C12 .6604(7) 1.1075(6) .8048(6) 6.1(2)
C13 .6940(5) .7114(5) .5486(5) 4.4(1)
C14 .8392(6) .6741(6) .4848(6) 5.3(1)
C15 .8856(7) .6011(7) .3697(6) 6.2(2)
C16 .7836(7) .5660(7) .3165(6) 6.4(2)
C17 .6385(7) .6020(7) .3771(6) 6.6(2)
C18 .5933(6) .6745(6) .4926(6) 5.6(1)
H1 .341(5) 1.065(5) .757(5) 6(1)
H2 .089(6) 1.115(6) .804(6) 8(2)
H3 -.019(6) .914(6) .872(6) 9(2)
H4 .125(6) .701(6) .896(6) 8(2)
H5 .382(6) .665(6) .840(6) 8(2)
H6 .782(5) 1.007(5) .511(5) 6(1)
H7 .864(8) 1.221(8) .465(7) 12(2)
H8 .793(6) 1.367(6) .643(6) 8(2)
H9 .673(6) 1.299(6) .855(6) 9(2)
H10 .606(6) 1.076(6) .882(6) 8(1)
H11 .908(4) .697(4) .512(4) 4(1)
H12 .979(5) .582(5) .324(5) 6(1)
H13 .822(4) .522(4) .247(4) 4(1)
H14 .576(6) .577(6) .340(6) 7(1)
H15 .495(5) .692(5) .533(5) 6(1)

loop_
_geom_angle_atom_site_label_1
_geom_angle_atom_site_label_2
_geom_angle_atom_site_label_3
_geom_angle
_geom_angle_publ_flag
I Sn C1 107.30(10) yes
I Sn C7 106.90(10) yes
I Sn C13 106.20(10) yes
C1 Sn C7 113.3(2) yes
C1 Sn C13 110.5(2) yes
C7 Sn C13 112.1(2) yes
Sn C1 C2 120.7(4) yes
Sn C1 C6 121.4(4) yes
C2 C1 C6 117.8(6) yes
C1 C2 C3 120.1(7) yes
C1 C2 H1 111(4) no
C3 C2 H1 129(4) no
C2 C3 C4 121.8(7) yes
C2 C3 H2 115(5) no
C4 C3 H2 123(5) no
C3 C4 C5 118.8(7) yes
C3 C4 H3 128(5) no
C5 C4 H3 113(5) no
C4 C5 C6 120.3(7) yes
C4 C5 H4 116(4) no
C6 C5 H4 124(5) no
C1 C6 C5 121.1(7) yes
C1 C6 H5 116(5) no
C5 C6 H5 122(5) no
Sn C7 C8 119.8(4) yes
Sn C7 C12 122.2(5) yes
C8 C7 C12 117.9(6) yes
C7 C8 C9 122.3(7) yes
C7 C8 H6 118(4) no
C9 C8 H6 120(4) no
C8 C9 C10 118.5(7) yes
C8 C9 H7 124(5) no
C10 C9 H7 117(5) no
C9 C10 C11 121.0(7) yes
C9 C10 H8 122(4) no
C11 C10 H8 117(4) no
C10 C11 C12 119.8(7) yes
C10 C11 H9 122(4) no
C12 C11 H9 119(4) no
C7 C12 C11 120.4(7) yes
C7 C12 H10 113(4) no
C11 C12 H10 126(4) no
Sn C13 C14 122.6(4) yes
Sn C13 C18 119.5(4) yes
C14 C13 C18 117.8(5) yes
C13 C14 C15 122.0(6) yes
C13 C14 H11 123(3) no
C15 C14 H11 115(3) no
C14 C15 C16 118.9(7) yes
C14 C15 H12 122(4) no
C16 C15 H12 118(4) no
C15 C16 C17 120.5(7) yes
C15 C16 H13 112(4) no
C17 C16 H13 128(4) no
C16 C17 C18 120.1(7) yes
C16 C17 H14 118(4) no
C18 C17 H14 122(5) no
C13 C18 C17 120.6(6) yes
C13 C18 H15 122(4) no
C17 C18 H15 118(4) no

loop_
_geom_bond_atom_site_label_1
_geom_bond_atom_site_label_2
_geom_bond_distance
_geom_bond_publ_flag
I Sn 2.7081(6) yes
Sn C1 2.120(5) yes
Sn C7 2.114(5) yes
Sn C13 2.125(5) yes
C1 C2 1.381(8) yes
C1 C6 1.378(8) yes
C2 C3 1.370(10) yes
C3 C4 1.350(10) yes
C4 C5 1.360(10) yes
C5 C6 1.380(10) yes
C7 C8 1.381(8) yes
C7 C12 1.375(8) yes
C8 C9 1.376(9) yes
C9 C10 1.360(10) yes
C10 C11 1.370(10) yes
C11 C12 1.380(10) yes
C13 C14 1.365(8) yes
C13 C18 1.375(8) yes
C14 C15 1.368(8) yes
C15 C16 1.360(10) yes
C16 C17 1.350(10) yes
C17 C18 1.369(9) yes
C2 H1 0.84(5) no
C3 H2 0.88(7) no
C4 H3 0.92(7) no
C5 H4 0.91(6) no
C6 H5 0.85(6) no
C8 H6 0.86(6) no
C9 H7 0.99(8) no
C10 H8 0.93(7) no
C11 H9 0.96(7) no
C12 H10 0.90(6) no
C14 H11 0.87(5) no
C15 H12 0.89(6) no
C16 H13 0.83(5) no
C17 H14 0.88(6) no
C18 H15 0.92(6) no
